data_7236444
loop_
_publ_author_name
'Li, Chenglong'
'Wei, Jinbei'
'Song, Xiaoxian'
'Ye, Kaiqi'
'Zhang, Hongyu'
'Zhang, Jingying'
'Wang, Yue'

_publ_section_title
;
 Non-doped luminescent material based organic light-emitting devices
 displaying high brightness under very low driving voltage
;
_journal_issue 29
_journal_name_full 'Journal of Materials Chemistry C'
_journal_page_first 7013
_journal_paper_doi 10.1039/C6TC01975G
_journal_volume 4
_journal_year 2016
_chemical_formula_sum 'C57 H43 N3'
_chemical_formula_weight 769.94
_space_group_IT_number 14
_space_group_name_Hall '-P 2ybc'
_space_group_name_H-M_alt 'P 1 21/c 1'
_symmetry_cell_setting monoclinic
_symmetry_space_group_name_H-M 'P 1 21/c 1'
_atom_sites_solution_hydrogens geom
_atom_sites_solution_primary direct
_atom_sites_solution_secondary difmap
_audit_creation_method SHELXL-97
_audit_update_record
;
2015-04-25 deposited with the CCDC.
2016-07-07 downloaded from the CCDC.
;
_cell_angle_alpha 90.00
_cell_angle_beta 106.726(2)
_cell_angle_gamma 90.00
_cell_formula_units_Z 4
_cell_length_a 18.418(2)
_cell_length_b 13.6974(15)
_cell_length_c 17.2557(19)
_cell_measurement_temperature 273(2)
_cell_volume 4169.1(8)
_computing_structure_refinement 'SHELXL-97 (Sheldrick, 1997)'
_computing_structure_solution 'SHELXS-97 (Sheldrick, 1990)'
_diffrn_ambient_temperature 273(2)
_diffrn_measured_fraction_theta_full 0.997
_diffrn_measured_fraction_theta_max 0.997
_diffrn_radiation_monochromator graphite
_diffrn_radiation_source 'fine-focus sealed tube'
_diffrn_radiation_type MoK\a
_diffrn_radiation_wavelength 0.71073
_diffrn_reflns_av_R_equivalents 0.0576
_diffrn_reflns_av_sigmaI/netI 0.0616
_diffrn_reflns_limit_h_max 20
_diffrn_reflns_limit_h_min -21
_diffrn_reflns_limit_k_max 16
_diffrn_reflns_limit_k_min -16
_diffrn_reflns_limit_l_max 19
_diffrn_reflns_limit_l_min -20
_diffrn_reflns_number 24849
_diffrn_reflns_theta_full 25.05
_diffrn_reflns_theta_max 25.05
_diffrn_reflns_theta_min 1.88
_exptl_absorpt_coefficient_mu 0.071
_exptl_absorpt_correction_T_max 0.9859
_exptl_absorpt_correction_T_min 0.9721
_exptl_absorpt_correction_type multi-scan
_exptl_crystal_colour yellow
_exptl_crystal_density_diffrn 1.227
_exptl_crystal_density_method 'not measured'
_exptl_crystal_description block
_exptl_crystal_F_000 1624
_exptl_crystal_size_max 0.40
_exptl_crystal_size_mid 0.30
_exptl_crystal_size_min 0.20
_refine_diff_density_max 0.176
_refine_diff_density_min -0.172
_refine_diff_density_rms 0.041
_refine_ls_extinction_method none
_refine_ls_goodness_of_fit_ref 1.046
_refine_ls_hydrogen_treatment mixed
_refine_ls_matrix_type full
_refine_ls_number_parameters 541
_refine_ls_number_reflns 7366
_refine_ls_number_restraints 0
_refine_ls_restrained_S_all 1.046
_refine_ls_R_factor_all 0.0896
_refine_ls_R_factor_gt 0.0558
_refine_ls_shift/su_max 0.001
_refine_ls_shift/su_mean 0.000
_refine_ls_structure_factor_coef Fsqd
_refine_ls_weighting_details 'calc w=1/[\s^2^(Fo^2^)+(0.0473P)^2^+0.4740P] where P=(Fo^2^+2Fc^2^)/3'
_refine_ls_weighting_scheme calc
_refine_ls_wR_factor_gt 0.1109
_refine_ls_wR_factor_ref 0.1255
_reflns_number_gt 5070
_reflns_number_total 7366
_reflns_threshold_expression >2sigma(I)
_cod_data_source_file c6tc01975g1.cif
_cod_data_source_block 1
_cod_original_sg_symbol_H-M P2(1)/c
_cod_database_code 7236444

loop_
_symmetry_equiv_pos_as_xyz
'x, y, z'
'-x, y+1/2, -z+1/2'
'-x, -y, -z'
'x, -y-1/2, z-1/2'

loop_
_atom_site_label
_atom_site_type_symbol
_atom_site_fract_x
_atom_site_fract_y
_atom_site_fract_z
_atom_site_U_iso_or_equiv
_atom_site_adp_type
_atom_site_occupancy
_atom_site_symmetry_multiplicity
_atom_site_calc_flag
_atom_site_refinement_flags
N1 N 0.07902(9) 0.33655(12) 0.49010(10) 0.0256(4) Uani 1 1 d .
N2 N 0.46079(10) 0.24761(13) 1.09266(11) 0.0306(4) Uani 1 1 d .
C3 C 0.27566(12) 0.30857(15) 0.93927(13) 0.0271(5) Uani 1 1 d .
N3 N 0.03318(10) 0.19278(12) 0.51738(11) 0.0302(4) Uani 1 1 d .
C5 C -0.08829(12) 0.20647(16) 0.30242(14) 0.0294(5) Uani 1 1 d .
C6 C 0.33607(12) 0.30651(15) 1.01347(13) 0.0276(5) Uani 1 1 d .
C7 C 0.34188(12) 0.18633(15) 0.88213(13) 0.0282(5) Uani 1 1 d .
C8 C 0.39899(12) 0.24600(15) 1.01991(13) 0.0276(5) Uani 1 1 d .
C9 C -0.00593(11) 0.35559(15) 0.34292(13) 0.0252(5) Uani 1 1 d .
C10 C 0.40254(12) 0.18566(15) 0.95570(13) 0.0288(5) Uani 1 1 d .
C11 C 0.02475(11) 0.30734(15) 0.41940(13) 0.0241(5) Uani 1 1 d .
C12 C -0.06371(12) 0.30379(15) 0.28475(13) 0.0286(5) Uani 1 1 d .
C13 C -0.08000(12) 0.06990(16) 0.39630(14) 0.0331(6) Uani 1 1 d .
H13A H -0.0594 0.0426 0.4473 0.040 Uiso 1 1 calc R
C14 C -0.00122(11) 0.21883(15) 0.43818(13) 0.0258(5) Uani 1 1 d .
C15 C 0.27986(12) 0.25040(15) 0.87320(13) 0.0263(5) Uani 1 1 d .
C16 C 0.01466(12) 0.44966(15) 0.32377(14) 0.0298(5) Uani 1 1 d .
H16A H 0.0520 0.4839 0.3619 0.036 Uiso 1 1 calc R
C17 C 0.52789(12) 0.29765(16) 1.09200(13) 0.0313(5) Uani 1 1 d .
C18 C -0.05716(11) 0.16354(15) 0.37958(13) 0.0276(5) Uani 1 1 d .
C19 C 0.08077(12) 0.26427(15) 0.54707(13) 0.0274(5) Uani 1 1 d .
C20 C 0.22908(12) 0.51734(15) 0.48885(13) 0.0304(5) Uani 1 1 d .
H20A H 0.2699 0.5230 0.4675 0.036 Uiso 1 1 calc R
C21 C 0.40990(13) 0.11029(16) 1.14988(15) 0.0349(6) Uani 1 1 d .
H21A H 0.3843 0.0897 1.0978 0.042 Uiso 1 1 calc R
C22 C 0.45323(12) 0.19495(16) 1.16079(13) 0.0294(5) Uani 1 1 d .
C23 C 0.33224(13) 0.37024(16) 1.07795(14) 0.0328(6) Uani 1 1 d .
H23A H 0.3719 0.3711 1.1257 0.039 Uiso 1 1 calc R
C24 C 0.27158(13) 0.42940(17) 1.07040(15) 0.0397(6) Uani 1 1 d .
H24A H 0.2699 0.4703 1.1129 0.048 Uiso 1 1 calc R
C25 C 0.12389(11) 0.42472(15) 0.50400(13) 0.0250(5) Uani 1 1 d .
C26 C 0.22433(12) 0.25984(15) 0.79117(13) 0.0280(5) Uani 1 1 d .
C27 C 0.13022(12) 0.26787(15) 0.63068(13) 0.0288(5) Uani 1 1 d .
C28 C -0.01898(13) 0.49158(17) 0.25042(14) 0.0375(6) Uani 1 1 d .
H28A H -0.0048 0.5538 0.2390 0.045 Uiso 1 1 calc R
C29 C 0.10251(12) 0.23538(16) 0.69325(14) 0.0320(6) Uani 1 1 d .
H29A H 0.0521 0.2160 0.6819 0.038 Uiso 1 1 calc R
C30 C -0.14239(13) 0.15096(17) 0.24471(15) 0.0401(6) Uani 1 1 d .
H30A H -0.1640 0.1770 0.1935 0.048 Uiso 1 1 calc R
C31 C 0.20564(12) 0.29736(17) 0.64993(14) 0.0370(6) Uani 1 1 d .
H31A H 0.2253 0.3201 0.6093 0.044 Uiso 1 1 calc R
C32 C 0.21368(12) 0.59313(15) 0.53570(13) 0.0283(5) Uani 1 1 d .
C33 C 0.40671(15) 0.06049(17) 0.82784(16) 0.0445(7) Uani 1 1 d .
H33A H 0.4080 0.0176 0.7865 0.053 Uiso 1 1 calc R
C34 C 0.21310(13) 0.37213(16) 0.93511(14) 0.0351(6) Uani 1 1 d .
H34A H 0.1729 0.3743 0.8879 0.042 Uiso 1 1 calc R
C35 C 0.18484(12) 0.43361(15) 0.47338(13) 0.0295(5) Uani 1 1 d .
H35A H 0.1963 0.3836 0.4424 0.035 Uiso 1 1 calc R
C36 C 0.48692(13) 0.22705(18) 1.23980(14) 0.0393(6) Uani 1 1 d .
H36A H 0.5134 0.2858 1.2486 0.047 Uiso 1 1 calc R
C37 C 0.52534(13) 0.36887(15) 1.03368(15) 0.0355(6) Uani 1 1 d .
H37A H 0.4795 0.3830 0.9955 0.043 Uiso 1 1 calc R
C38 C 0.46583(13) 0.12305(16) 0.96103(15) 0.0369(6) Uani 1 1 d .
H38A H 0.5065 0.1233 1.0078 0.044 Uiso 1 1 calc R
C39 C 0.40456(14) 0.05621(18) 1.21591(16) 0.0426(6) Uani 1 1 d .
H39A H 0.3758 -0.0007 1.2076 0.051 Uiso 1 1 calc R
C40 C 0.25129(13) 0.29312(17) 0.72830(14) 0.0364(6) Uani 1 1 d .
H40A H 0.3016 0.3130 0.7397 0.044 Uiso 1 1 calc R
C41 C 0.10719(12) 0.49846(16) 0.55017(14) 0.0342(6) Uani 1 1 d .
H41A H 0.0661 0.4925 0.5711 0.041 Uiso 1 1 calc R
C42 C 0.46756(15) 0.06342(17) 0.89908(16) 0.0445(7) Uani 1 1 d .
H42A H 0.5096 0.0238 0.9037 0.053 Uiso 1 1 calc R
C43 C 0.15161(12) 0.58119(16) 0.56533(15) 0.0368(6) Uani 1 1 d .
H43A H 0.1397 0.6307 0.5964 0.044 Uiso 1 1 calc R
C44 C -0.16383(14) 0.05979(18) 0.26224(16) 0.0449(7) Uani 1 1 d .
H44A H -0.1998 0.0251 0.2230 0.054 Uiso 1 1 calc R
C45 C 0.26055(12) 0.68722(16) 0.55308(14) 0.0339(6) Uani 1 1 d .
C46 C 0.59007(15) 0.41901(17) 1.03169(17) 0.0453(7) Uani 1 1 d .
H46A H 0.5872 0.4655 0.9917 0.054 Uiso 1 1 calc R
C47 C 0.14884(12) 0.23155(16) 0.77199(14) 0.0329(6) Uani 1 1 d .
H47A H 0.1291 0.2097 0.8128 0.039 Uiso 1 1 calc R
C48 C -0.13239(13) 0.01855(17) 0.33804(15) 0.0389(6) Uani 1 1 d .
H48A H -0.1468 -0.0437 0.3492 0.047 Uiso 1 1 calc R
C49 C 0.34619(14) 0.12003(16) 0.81937(15) 0.0358(6) Uani 1 1 d .
H49A H 0.3065 0.1178 0.7717 0.043 Uiso 1 1 calc R
C50 C 0.21115(13) 0.42920(18) 0.99853(15) 0.0418(6) Uani 1 1 d .
H50A H 0.1693 0.4689 0.9946 0.050 Uiso 1 1 calc R
C51 C -0.09657(14) 0.35000(18) 0.21024(15) 0.0419(6) Uani 1 1 d .
H51A H -0.1346 0.3178 0.1713 0.050 Uiso 1 1 calc R
C52 C 0.48125(14) 0.1722(2) 1.30486(15) 0.0466(7) Uani 1 1 d .
H52A H 0.5047 0.1939 1.3571 0.056 Uiso 1 1 calc R
C53 C -0.07448(14) 0.44084(18) 0.19308(15) 0.0458(7) Uani 1 1 d .
H53A H -0.0968 0.4688 0.1427 0.055 Uiso 1 1 calc R
C54 C 0.44135(14) 0.0856(2) 1.29362(16) 0.0479(7) Uani 1 1 d .
H54A H 0.4393 0.0478 1.3377 0.057 Uiso 1 1 calc R
C55 C 0.59835(13) 0.2769(2) 1.14652(15) 0.0458(7) Uani 1 1 d .
H55A H 0.6025 0.2275 1.1845 0.055 Uiso 1 1 calc R
C56 C 0.65817(15) 0.4010(2) 1.08789(18) 0.0512(7) Uani 1 1 d .
H56A H 0.7011 0.4367 1.0878 0.061 Uiso 1 1 calc R
C57 C 0.66198(14) 0.3291(2) 1.14451(16) 0.0559(8) Uani 1 1 d .
H57A H 0.7082 0.3154 1.1822 0.067 Uiso 1 1 calc R
C58 C 0.33434(14) 0.67801(19) 0.53044(19) 0.0597(8) Uani 1 1 d .
H58A H 0.3232 0.6621 0.4741 0.090 Uiso 1 1 calc R
H58B H 0.3649 0.6274 0.5622 0.090 Uiso 1 1 calc R
H58C H 0.3613 0.7388 0.5408 0.090 Uiso 1 1 calc R
C59 C 0.27996(16) 0.7132(2) 0.64308(16) 0.0588(8) Uani 1 1 d .
H59A H 0.3103 0.6622 0.6746 0.088 Uiso 1 1 calc R
H59B H 0.2340 0.7203 0.6583 0.088 Uiso 1 1 calc R
H59C H 0.3077 0.7735 0.6528 0.088 Uiso 1 1 calc R
C60 C 0.21290(14) 0.77010(17) 0.50476(17) 0.0517(7) Uani 1 1 d .
H60A H 0.1998 0.7551 0.4481 0.078 Uiso 1 1 calc R
H60B H 0.2415 0.8297 0.5150 0.078 Uiso 1 1 calc R
H60C H 0.1675 0.7776 0.5209 0.078 Uiso 1 1 calc R

loop_
_atom_site_aniso_label
_atom_site_aniso_U_11
_atom_site_aniso_U_22
_atom_site_aniso_U_33
_atom_site_aniso_U_23
_atom_site_aniso_U_13
_atom_site_aniso_U_12
N1 0.0254(10) 0.0276(10) 0.0226(11) 0.0018(8) 0.0047(8) -0.0025(8)
N2 0.0252(10) 0.0448(11) 0.0202(11) 0.0042(9) 0.0040(9) 0.0012(9)
C3 0.0252(12) 0.0299(12) 0.0258(13) 0.0056(10) 0.0065(10) -0.0007(10)
N3 0.0304(10) 0.0319(10) 0.0252(12) 0.0023(9) 0.0031(9) -0.0029(9)
C5 0.0225(12) 0.0348(13) 0.0292(14) -0.0063(11) 0.0050(11) -0.0001(10)
C6 0.0301(12) 0.0299(12) 0.0235(13) 0.0050(10) 0.0090(11) 0.0010(10)
C7 0.0322(13) 0.0284(12) 0.0241(14) 0.0048(10) 0.0084(11) 0.0010(10)
C8 0.0273(12) 0.0338(12) 0.0203(13) 0.0048(10) 0.0047(10) 0.0002(10)
C9 0.0217(11) 0.0305(12) 0.0242(13) 0.0008(10) 0.0082(10) 0.0042(9)
C10 0.0309(13) 0.0308(12) 0.0251(14) 0.0050(10) 0.0086(11) 0.0029(10)
C11 0.0202(11) 0.0295(12) 0.0226(13) -0.0018(10) 0.0062(10) 0.0021(9)
C12 0.0257(12) 0.0338(12) 0.0232(13) -0.0023(10) 0.0024(10) 0.0038(10)
C13 0.0331(13) 0.0353(13) 0.0316(15) -0.0015(11) 0.0105(11) -0.0041(11)
C14 0.0239(12) 0.0290(12) 0.0239(13) 0.0012(10) 0.0060(10) 0.0005(9)
C15 0.0251(12) 0.0291(12) 0.0235(13) 0.0043(10) 0.0052(10) -0.0040(9)
C16 0.0273(12) 0.0322(12) 0.0277(14) 0.0022(10) 0.0045(11) 0.0009(10)
C17 0.0311(13) 0.0413(13) 0.0226(13) -0.0028(11) 0.0094(11) 0.0017(11)
C18 0.0252(12) 0.0303(12) 0.0266(14) -0.0031(10) 0.0065(11) -0.0003(10)
C19 0.0242(12) 0.0329(12) 0.0242(14) 0.0020(10) 0.0055(10) 0.0011(10)
C20 0.0270(12) 0.0379(13) 0.0290(14) -0.0008(11) 0.0125(11) -0.0042(10)
C21 0.0382(14) 0.0376(13) 0.0299(15) 0.0010(11) 0.0114(12) 0.0086(11)
C22 0.0262(12) 0.0398(13) 0.0222(13) 0.0050(10) 0.0069(10) 0.0093(10)
C23 0.0298(13) 0.0431(14) 0.0242(14) -0.0004(11) 0.0057(11) 0.0004(11)
C24 0.0430(15) 0.0459(15) 0.0315(15) -0.0035(12) 0.0131(13) 0.0085(12)
C25 0.0195(11) 0.0286(12) 0.0238(13) 0.0001(10) 0.0012(10) -0.0025(9)
C26 0.0294(13) 0.0284(12) 0.0246(13) 0.0019(10) 0.0051(11) -0.0018(10)
C27 0.0277(12) 0.0309(12) 0.0243(14) 0.0041(10) 0.0019(11) -0.0004(10)
C28 0.0386(14) 0.0361(13) 0.0364(16) 0.0108(12) 0.0086(12) 0.0027(11)
C29 0.0242(12) 0.0383(13) 0.0301(15) 0.0027(11) 0.0028(11) -0.0068(10)
C30 0.0382(14) 0.0439(15) 0.0325(16) -0.0015(12) 0.0012(12) -0.0011(12)
C31 0.0290(13) 0.0542(15) 0.0274(15) 0.0110(12) 0.0073(11) -0.0036(11)
C32 0.0241(12) 0.0308(12) 0.0272(14) 0.0023(10) 0.0029(10) 0.0001(10)
C33 0.0583(17) 0.0391(14) 0.0377(16) -0.0044(12) 0.0166(14) 0.0088(13)
C34 0.0298(13) 0.0436(14) 0.0289(15) 0.0043(11) 0.0034(11) 0.0063(11)
C35 0.0294(12) 0.0308(12) 0.0288(14) -0.0039(10) 0.0093(11) 0.0009(10)
C36 0.0354(14) 0.0545(16) 0.0271(15) 0.0030(12) 0.0075(12) -0.0008(12)
C37 0.0368(14) 0.0345(13) 0.0353(15) -0.0008(11) 0.0106(12) 0.0069(11)
C38 0.0353(14) 0.0400(13) 0.0349(15) 0.0055(12) 0.0092(12) 0.0103(11)
C39 0.0480(16) 0.0373(14) 0.0470(18) 0.0070(13) 0.0211(14) 0.0061(12)
C40 0.0242(12) 0.0492(15) 0.0313(15) 0.0105(12) 0.0009(11) -0.0084(11)
C41 0.0269(12) 0.0417(14) 0.0381(15) -0.0040(12) 0.0157(11) -0.0011(11)
C42 0.0494(16) 0.0409(14) 0.0452(18) 0.0036(13) 0.0169(14) 0.0207(12)
C43 0.0356(14) 0.0342(13) 0.0429(16) -0.0152(11) 0.0151(12) -0.0037(11)
C44 0.0402(15) 0.0477(16) 0.0413(17) -0.0124(13) 0.0032(13) -0.0122(12)
C45 0.0306(13) 0.0315(12) 0.0355(15) 0.0018(11) 0.0032(11) -0.0046(10)
C46 0.0534(17) 0.0373(14) 0.0540(19) -0.0045(13) 0.0294(15) 0.0003(13)
C47 0.0303(13) 0.0415(14) 0.0267(14) 0.0063(11) 0.0082(11) -0.0057(11)
C48 0.0392(14) 0.0346(13) 0.0445(17) -0.0056(12) 0.0147(13) -0.0092(11)
C49 0.0418(14) 0.0368(13) 0.0278(14) 0.0000(11) 0.0082(12) 0.0005(11)
C50 0.0363(14) 0.0496(15) 0.0388(17) 0.0007(13) 0.0097(13) 0.0170(12)
C51 0.0431(15) 0.0434(15) 0.0290(15) -0.0004(12) -0.0060(12) 0.0007(12)
C52 0.0395(15) 0.075(2) 0.0245(15) 0.0072(14) 0.0086(12) 0.0002(14)
C53 0.0498(16) 0.0487(16) 0.0316(16) 0.0153(13) 0.0002(13) 0.0084(13)
C54 0.0497(16) 0.0622(18) 0.0358(17) 0.0200(14) 0.0187(14) 0.0132(14)
C55 0.0322(14) 0.0759(19) 0.0281(15) 0.0086(13) 0.0069(12) 0.0020(13)
C56 0.0446(17) 0.0630(18) 0.055(2) -0.0190(16) 0.0279(16) -0.0158(14)
C57 0.0307(15) 0.103(2) 0.0332(17) -0.0075(17) 0.0074(13) -0.0080(15)
C58 0.0416(16) 0.0439(16) 0.096(3) -0.0031(16) 0.0230(16) -0.0145(13)
C59 0.067(2) 0.0561(18) 0.0431(19) -0.0090(14) -0.0005(15) -0.0215(15)
C60 0.0535(17) 0.0387(15) 0.056(2) 0.0071(13) 0.0052(15) -0.0011(13)

loop_
_atom_type_symbol
_atom_type_description
_atom_type_scat_dispersion_real
_atom_type_scat_dispersion_imag
_atom_type_scat_source
C C 0.0033 0.0016 'International Tables Vol C Tables 4.2.6.8 and 6.1.1.4'
H H 0.0000 0.0000 'International Tables Vol C Tables 4.2.6.8 and 6.1.1.4'
N N 0.0061 0.0033 'International Tables Vol C Tables 4.2.6.8 and 6.1.1.4'

loop_
_geom_angle_atom_site_label_1
_geom_angle_atom_site_label_2
_geom_angle_atom_site_label_3
_geom_angle
C19 N1 C11 106.22(17)
C19 N1 C25 125.66(18)
C11 N1 C25 128.10(17)
C17 N2 C22 123.12(18)
C17 N2 C8 118.42(17)
C22 N2 C8 118.39(18)
C15 C3 C34 122.3(2)
C15 C3 C6 120.07(19)
C34 C3 C6 117.6(2)
C19 N3 C14 104.96(17)
C30 C5 C18 116.9(2)
C30 C5 C12 122.7(2)
C18 C5 C12 120.43(19)
C8 C6 C23 121.5(2)
C8 C6 C3 119.5(2)
C23 C6 C3 118.85(19)
C15 C7 C10 120.1(2)
C15 C7 C49 122.0(2)
C10 C7 C49 117.9(2)
C10 C8 C6 120.8(2)
C10 C8 N2 119.80(19)
C6 C8 N2 119.38(19)
C16 C9 C12 119.2(2)
C16 C9 C11 125.0(2)
C12 C9 C11 115.74(18)
C8 C10 C38 121.8(2)
C8 C10 C7 119.79(19)
C38 C10 C7 118.4(2)
C14 C11 N1 104.89(18)
C14 C11 C9 123.34(19)
N1 C11 C9 131.62(19)
C51 C12 C9 117.3(2)
C51 C12 C5 121.5(2)
C9 C12 C5 121.2(2)
C48 C13 C18 120.5(2)
C11 C14 N3 111.72(18)
C11 C14 C18 121.8(2)
N3 C14 C18 126.48(19)
C3 C15 C7 119.5(2)
C3 C15 C26 122.32(19)
C7 C15 C26 117.92(19)
C28 C16 C9 121.4(2)
C37 C17 C55 117.5(2)
C37 C17 N2 119.8(2)
C55 C17 N2 122.7(2)
C13 C18 C5 120.5(2)
C13 C18 C14 122.3(2)
C5 C18 C14 117.23(19)
N3 C19 N1 112.19(19)
N3 C19 C27 124.25(19)
N1 C19 C27 123.56(19)
C35 C20 C32 121.4(2)
C39 C21 C22 120.6(2)
C21 C22 C36 118.1(2)
C21 C22 N2 120.1(2)
C36 C22 N2 121.8(2)
C24 C23 C6 120.9(2)
C23 C24 C50 120.3(2)
C41 C25 C35 120.03(19)
C41 C25 N1 119.86(18)
C35 C25 N1 120.07(18)
C47 C26 C40 117.6(2)
C47 C26 C15 124.54(19)
C40 C26 C15 117.75(19)
C31 C27 C29 118.1(2)
C31 C27 C19 122.6(2)
C29 C27 C19 119.25(19)
C16 C28 C53 119.7(2)
C47 C29 C27 120.9(2)
C44 C30 C5 121.7(2)
C40 C31 C27 120.6(2)
C43 C32 C20 116.86(19)
C43 C32 C45 120.25(19)
C20 C32 C45 122.88(19)
C49 C33 C42 120.1(2)
C50 C34 C3 121.3(2)
C25 C35 C20 119.9(2)
C52 C36 C22 120.4(2)
C46 C37 C17 121.0(2)
C42 C38 C10 121.1(2)
C54 C39 C21 120.8(2)
C31 C40 C26 121.8(2)
C25 C41 C43 119.6(2)
C38 C42 C33 120.9(2)
C41 C43 C32 122.2(2)
C30 C44 C48 120.7(2)
C58 C45 C60 109.7(2)
C58 C45 C59 108.3(2)
C60 C45 C59 108.1(2)
C58 C45 C32 111.96(19)
C60 C45 C32 108.39(18)
C59 C45 C32 110.37(19)
C56 C46 C37 120.8(2)
C29 C47 C26 121.1(2)
C13 C48 C44 119.8(2)
C33 C49 C7 121.5(2)
C34 C50 C24 121.0(2)
C53 C51 C12 122.1(2)
C54 C52 C36 121.1(2)
C51 C53 C28 120.3(2)
C39 C54 C52 118.8(2)
C57 C55 C17 120.5(2)
C46 C56 C57 118.8(2)
C56 C57 C55 121.2(3)

loop_
_geom_bond_atom_site_label_1
_geom_bond_atom_site_label_2
_geom_bond_distance
N1 C19 1.389(3)
N1 C11 1.395(3)
N1 C25 1.444(2)
N2 C17 1.416(3)
N2 C22 1.420(3)
N2 C8 1.432(3)
C3 C15 1.411(3)
C3 C34 1.429(3)
C3 C6 1.435(3)
N3 C19 1.316(3)
N3 C14 1.378(3)
C5 C30 1.411(3)
C5 C18 1.417(3)
C5 C12 1.468(3)
C6 C8 1.403(3)
C6 C23 1.432(3)
C7 C15 1.413(3)
C7 C10 1.430(3)
C7 C49 1.433(3)
C8 C10 1.399(3)
C9 C16 1.409(3)
C9 C12 1.424(3)
C9 C11 1.438(3)
C10 C38 1.429(3)
C11 C14 1.376(3)
C12 C51 1.404(3)
C13 C48 1.370(3)
C13 C18 1.405(3)
C14 C18 1.435(3)
C15 C26 1.494(3)
C16 C28 1.365(3)
C17 C37 1.392(3)
C17 C55 1.395(3)
C19 C27 1.469(3)
C20 C35 1.388(3)
C20 C32 1.394(3)
C21 C39 1.386(3)
C21 C22 1.389(3)
C22 C36 1.396(3)
C23 C24 1.356(3)
C24 C50 1.408(3)
C25 C41 1.375(3)
C25 C35 1.377(3)
C26 C47 1.388(3)
C26 C40 1.393(3)
C27 C31 1.392(3)
C27 C29 1.393(3)
C28 C53 1.387(3)
C29 C47 1.382(3)
C30 C44 1.370(3)
C31 C40 1.373(3)
C32 C43 1.390(3)
C32 C45 1.532(3)
C33 C49 1.355(3)
C33 C42 1.406(3)
C34 C50 1.354(3)
C36 C52 1.380(3)
C37 C46 1.385(3)
C38 C42 1.353(3)
C39 C54 1.377(3)
C41 C43 1.378(3)
C44 C48 1.389(3)
C45 C58 1.524(3)
C45 C60 1.527(3)
C45 C59 1.532(3)
C46 C56 1.369(4)
C51 C53 1.368(3)
C52 C54 1.379(4)
C55 C57 1.382(3)
C56 C57 1.374(4)
